data_4315609
loop_
_publ_author_name
'Soumya Sarkar'
'Kevin P. McGowan'
'Jeffrey A. Culver'
'Adam R. Carlson'
'J\"urgen Koller'
'Andrew J. Peloquin'
'Melanie K. Veige'
'Khalil A. Abboud'
'Adam S. Veige'

_publ_section_title
;
 NCN Trianionic Pincer Ligand Precursors: Synthesis of Bimetallic,
 Chelating Diamide, and Pincer Group IV Complexes
;
_journal_name_full 'Inorganic Chemistry'
_journal_page_first 5143
_journal_page_last 5156
_journal_paper_doi 10.1021/ic100232s
_journal_volume 49
_journal_year 2010
_chemical_formula_sum 'C40 H58 Cl2 Mg2 N2 O2'
_chemical_formula_weight 718.40
_chemical_name_systematic
; 
 ? 
;
_space_group_IT_number 14
_symmetry_cell_setting monoclinic
_symmetry_space_group_name_Hall '-P 2yn'
_symmetry_space_group_name_H-M 'P 1 21/n 1'
_atom_sites_solution_hydrogens geom
_atom_sites_solution_primary direct
_atom_sites_solution_secondary difmap
_audit_creation_method SHELXL-97
_cell_angle_alpha 90.00
_cell_angle_beta 113.689(2)
_cell_angle_gamma 90.00
_cell_formula_units_Z 4
_cell_length_a 14.1942(13)
_cell_length_b 19.6408(18)
_cell_length_c 16.2155(15)
_cell_measurement_reflns_used 66
_cell_measurement_temperature 173(2)
_cell_measurement_theta_max 28.0
_cell_measurement_theta_min 2.0
_cell_volume 4139.7(7)
_computing_cell_refinement 'Bruker SMART v5.624 & SAINT 6.36a (Bruker 1998)'
_computing_data_collection 'Bruker SMART v5.624 (Bruker 1998)'
_computing_data_reduction 'Bruker SHELXTL v6.14 (Bruker 2000)'
_computing_molecular_graphics 'Bruker SHELXTL v6.14'
_computing_publication_material 'Bruker SHELXTL v6.14'
_computing_structure_refinement 'Bruker SHELXTL v6.14'
_computing_structure_solution 'Bruker SHELXTL v6.14'
_diffrn_ambient_temperature 173(2)
_diffrn_measured_fraction_theta_full 0.987
_diffrn_measured_fraction_theta_max 0.987
_diffrn_measurement_device_type 'SMART CCD area detector'
_diffrn_measurement_method '\w scans'
_diffrn_radiation_monochromator graphite
_diffrn_radiation_source 'fine-focus sealed tube'
_diffrn_radiation_type MoK\a
_diffrn_radiation_wavelength 0.71073
_diffrn_reflns_av_R_equivalents 0.1544
_diffrn_reflns_av_sigmaI/netI 0.1377
_diffrn_reflns_limit_h_max 18
_diffrn_reflns_limit_h_min -18
_diffrn_reflns_limit_k_max 25
_diffrn_reflns_limit_k_min -17
_diffrn_reflns_limit_l_max 19
_diffrn_reflns_limit_l_min -20
_diffrn_reflns_number 26976
_diffrn_reflns_theta_full 27.50
_diffrn_reflns_theta_max 27.50
_diffrn_reflns_theta_min 1.62
_diffrn_standards_decay_% 1
_diffrn_standards_number 0
_exptl_absorpt_coefficient_mu 0.221
_exptl_absorpt_correction_T_max 0.9907
_exptl_absorpt_correction_T_min 0.9636
_exptl_absorpt_correction_type integration
_exptl_absorpt_process_details 'based on measured indexed crystal faces, Bruker SHELXTL  v6.14 (Bruker 1998)'
_exptl_crystal_colour colorless
_exptl_crystal_density_diffrn 1.153
_exptl_crystal_density_method 'not measured'
_exptl_crystal_description prisms
_exptl_crystal_F_000 1544
_exptl_crystal_size_max 0.15
_exptl_crystal_size_mid 0.11
_exptl_crystal_size_min 0.07
_refine_diff_density_max 0.391
_refine_diff_density_min -0.415
_refine_diff_density_rms 0.063
_refine_ls_extinction_method none
_refine_ls_goodness_of_fit_ref 1.004
_refine_ls_hydrogen_treatment mixed
_refine_ls_matrix_type full
_refine_ls_number_parameters 430
_refine_ls_number_reflns 9382
_refine_ls_number_restraints 0
_refine_ls_restrained_S_all 1.004
_refine_ls_R_factor_all 0.1429
_refine_ls_R_factor_gt 0.0669
_refine_ls_shift/su_max 0.001
_refine_ls_shift/su_mean 0.000
_refine_ls_structure_factor_coef Fsqd
_refine_ls_weighting_details 'calc w=1/[\s^2^(Fo^2^)+(0.0786P)^2^] where P=(Fo^2^+2Fc^2^)/3'
_refine_ls_weighting_scheme calc
_refine_ls_wR_factor_gt 0.1601
_refine_ls_wR_factor_ref 0.1943
_reflns_number_gt 4900
_reflns_number_total 9382
_reflns_threshold_expression I>2\s(I)
_cod_data_source_file ic100232s_si_001_06.cif
_cod_data_source_block kv23
_cod_depositor_comments
;
The following automatic conversions were performed:

'_symmetry_cell_setting' value 'Monoclinic' changed to 'monoclinic'
according to the built-in table from CIF Core dictionary named
'cif_core.dic' version 2.4.1 from 2010-06-29.

Automatic conversion script
Id: cif_fix_values 1646 2011-03-28 12:23:43Z adriana 
;
_cod_database_code 4315609

loop_
_symmetry_equiv_pos_as_xyz
'x, y, z'
'-x+1/2, y+1/2, -z+1/2'
'-x, -y, -z'
'x-1/2, -y-1/2, z-1/2'

loop_
_atom_site_label
_atom_site_type_symbol
_atom_site_fract_x
_atom_site_fract_y
_atom_site_fract_z
_atom_site_U_iso_or_equiv
_atom_site_adp_type
_atom_site_occupancy
_atom_site_symmetry_multiplicity
_atom_site_calc_flag
_atom_site_refinement_flags
_atom_site_disorder_assembly
_atom_site_disorder_group
Mg1 Mg 0.11833(8) 0.18765(6) 0.97833(7) 0.0381(3) Uani 1 1 d . . .
Mg2 Mg 0.18252(8) 0.12090(5) 0.82581(7) 0.0346(3) Uani 1 1 d . A .
Cl1 Cl 0.17171(7) 0.07428(4) 0.95814(6) 0.0452(2) Uani 1 1 d . A .
Cl2 Cl 0.07987(6) 0.21722(4) 0.82513(6) 0.0444(2) Uani 1 1 d . A .
N1 N 0.20643(19) 0.23561(13) 1.08714(16) 0.0327(6) Uani 1 1 d . A .
N2 N 0.30908(18) 0.11714(13) 0.80697(16) 0.0339(6) Uani 1 1 d . . .
C1 C 0.3613(2) 0.21173(17) 0.9853(2) 0.0327(7) Uani 1 1 d . A .
H1 H 0.379(2) 0.1669(18) 1.017(2) 0.043(9) Uiso 1 1 d . . .
C2 C 0.3259(2) 0.26672(16) 1.0197(2) 0.0340(7) Uani 1 1 d . A .
O2 O 0.08139(16) 0.05988(11) 0.73181(15) 0.0426(6) Uani 1 1 d . . .
C3 C 0.3007(3) 0.32624(17) 0.9712(2) 0.0423(8) Uani 1 1 d . . .
H3A H 0.2762 0.3637 0.9940 0.051 Uiso 1 1 calc R . .
C4 C 0.3103(3) 0.33266(19) 0.8901(3) 0.0507(9) Uani 1 1 d . . .
H4A H 0.2935 0.3744 0.8579 0.061 Uiso 1 1 calc R . .
C5 C 0.3444(3) 0.27804(19) 0.8561(2) 0.0472(9) Uani 1 1 d . A .
H5A H 0.3505 0.2825 0.8001 0.057 Uiso 1 1 calc R . .
C6 C 0.3701(2) 0.21624(17) 0.9027(2) 0.0384(8) Uani 1 1 d . . .
C7 C 0.3108(3) 0.25978(18) 1.1066(2) 0.0412(8) Uani 1 1 d . . .
H7A H 0.3616 0.2272 1.1471 0.049 Uiso 1 1 calc R A .
H7B H 0.3218 0.3044 1.1374 0.049 Uiso 1 1 calc R . .
C8 C 0.1803(2) 0.24235(16) 1.1623(2) 0.0329(7) Uani 1 1 d . . .
C9 C 0.1282(2) 0.30056(16) 1.1731(2) 0.0350(7) Uani 1 1 d . A .
C10 C 0.0948(3) 0.30361(18) 1.2424(2) 0.0453(9) Uani 1 1 d . . .
H10A H 0.0587 0.3428 1.2482 0.054 Uiso 1 1 calc R A .
C11 C 0.1127(3) 0.2506(2) 1.3034(3) 0.0524(10) Uani 1 1 d . A .
H11A H 0.0874 0.2528 1.3494 0.063 Uiso 1 1 calc R . .
C12 C 0.1681(3) 0.19479(19) 1.2962(2) 0.0518(10) Uani 1 1 d . . .
H12A H 0.1829 0.1592 1.3393 0.062 Uiso 1 1 calc R A .
C13 C 0.2027(3) 0.18953(17) 1.2272(2) 0.0409(8) Uani 1 1 d . A .
C14 C 0.2619(3) 0.12644(18) 1.2209(3) 0.0505(9) Uani 1 1 d . . .
H14A H 0.2828 0.1335 1.1695 0.061 Uiso 1 1 calc R A .
C15 C 0.3597(3) 0.1173(2) 1.3056(3) 0.0709(13) Uani 1 1 d . A .
H15A H 0.4011 0.1589 1.3171 0.106 Uiso 1 1 calc R . .
H15B H 0.3994 0.0790 1.2973 0.106 Uiso 1 1 calc R . .
H15C H 0.3417 0.1080 1.3568 0.106 Uiso 1 1 calc R . .
C16 C 0.1959(4) 0.0622(2) 1.2009(3) 0.0721(13) Uani 1 1 d . A .
H16A H 0.1336 0.0691 1.1460 0.108 Uiso 1 1 calc R . .
H16B H 0.1769 0.0527 1.2515 0.108 Uiso 1 1 calc R . .
H16C H 0.2350 0.0238 1.1923 0.108 Uiso 1 1 calc R . .
C17 C 0.1093(3) 0.36027(16) 1.1084(2) 0.0407(8) Uani 1 1 d . . .
H17A H 0.1439 0.3494 1.0671 0.049 Uiso 1 1 calc R A .
C18 C -0.0033(4) 0.3698(3) 1.0511(4) 0.0967(18) Uani 1 1 d . A .
H18A H -0.0124 0.4085 1.0104 0.145 Uiso 1 1 calc R . .
H18B H -0.0401 0.3787 1.0898 0.145 Uiso 1 1 calc R . .
H18C H -0.0308 0.3285 1.0156 0.145 Uiso 1 1 calc R . .
C19 C 0.1558(4) 0.4256(2) 1.1567(3) 0.0803(15) Uani 1 1 d . A .
H19A H 0.1418 0.4625 1.1127 0.121 Uiso 1 1 calc R . .
H19B H 0.2304 0.4199 1.1889 0.121 Uiso 1 1 calc R . .
H19C H 0.1256 0.4367 1.1997 0.121 Uiso 1 1 calc R . .
C20 C 0.4012(3) 0.1560(2) 0.8619(2) 0.0497(10) Uani 1 1 d . A .
H20A H 0.4369 0.1718 0.8240 0.060 Uiso 1 1 calc R . .
H20B H 0.4491 0.1266 0.9102 0.060 Uiso 1 1 calc R . .
C21 C 0.3191(2) 0.07796(17) 0.7368(2) 0.0355(7) Uani 1 1 d . A .
C22 C 0.2669(2) 0.09953(17) 0.6467(2) 0.0366(8) Uani 1 1 d . . .
C23 C 0.2736(3) 0.06022(19) 0.5775(2) 0.0465(9) Uani 1 1 d . A .
H23A H 0.2387 0.0749 0.5169 0.056 Uiso 1 1 calc R . .
C24 C 0.3296(3) 0.00066(19) 0.5951(2) 0.0502(9) Uani 1 1 d . . .
H24A H 0.3338 -0.0252 0.5472 0.060 Uiso 1 1 calc R A .
C25 C 0.3793(3) -0.02093(19) 0.6829(3) 0.0487(9) Uani 1 1 d . A .
H25A H 0.4168 -0.0624 0.6948 0.058 Uiso 1 1 calc R . .
C26 C 0.3760(2) 0.01652(17) 0.7543(2) 0.0395(8) Uani 1 1 d . . .
C27 C 0.4300(3) -0.0103(2) 0.8508(2) 0.0525(10) Uani 1 1 d . A .
H27A H 0.4090 0.0191 0.8909 0.063 Uiso 1 1 calc R . .
C28 C 0.5475(3) -0.0057(2) 0.8836(3) 0.0708(13) Uani 1 1 d . . .
H28A H 0.5672 0.0415 0.8786 0.106 Uiso 1 1 calc R A .
H28B H 0.5703 -0.0352 0.8464 0.106 Uiso 1 1 calc R . .
H28C H 0.5799 -0.0203 0.9466 0.106 Uiso 1 1 calc R . .
C29 C 0.3981(4) -0.0841(2) 0.8594(3) 0.0789(14) Uani 1 1 d . . .
H29A H 0.3231 -0.0864 0.8392 0.118 Uiso 1 1 calc R A .
H29B H 0.4310 -0.0986 0.9224 0.118 Uiso 1 1 calc R . .
H29C H 0.4197 -0.1141 0.8220 0.118 Uiso 1 1 calc R . .
C30 C 0.2065(3) 0.16553(18) 0.6232(2) 0.0442(9) Uani 1 1 d . A .
H30A H 0.1955 0.1805 0.6776 0.053 Uiso 1 1 calc R . .
C31 C 0.1006(3) 0.1590(2) 0.5455(3) 0.0757(14) Uani 1 1 d . . .
H31A H 0.0606 0.1239 0.5601 0.114 Uiso 1 1 calc R A .
H31B H 0.1090 0.1462 0.4904 0.114 Uiso 1 1 calc R . .
H31C H 0.0644 0.2027 0.5363 0.114 Uiso 1 1 calc R . .
C32 C 0.2667(3) 0.2215(2) 0.6005(3) 0.0655(12) Uani 1 1 d . . .
H32A H 0.3342 0.2267 0.6504 0.098 Uiso 1 1 calc R A .
H32B H 0.2287 0.2645 0.5910 0.098 Uiso 1 1 calc R . .
H32C H 0.2758 0.2093 0.5456 0.098 Uiso 1 1 calc R . .
O1 O -0.0264(4) 0.1791(4) 0.9688(4) 0.0405(15) Uiso 0.575(13) 1 d P A 3
C33 C -0.0464(7) 0.1636(5) 1.0555(6) 0.050(2) Uiso 0.575(13) 1 d P A 3
H33A H 0.0177 0.1464 1.1036 0.060 Uiso 0.575(13) 1 calc PR A 3
H33B H -0.0661 0.2062 1.0771 0.060 Uiso 0.575(13) 1 calc PR A 3
C34' C -0.1264(7) 0.1141(5) 1.0374(6) 0.062(2) Uiso 0.575(13) 1 d P A 3
H34A H -0.1697 0.1243 1.0708 0.074 Uiso 0.575(13) 1 calc PR A 3
H34B H -0.0981 0.0675 1.0525 0.074 Uiso 0.575(13) 1 calc PR A 3
C35' C -0.1882(10) 0.1230(8) 0.9334(8) 0.095(4) Uiso 0.575(13) 1 d P A 3
H35A H -0.2492 0.1520 0.9217 0.114 Uiso 0.575(13) 1 calc PR A 3
H35B H -0.2122 0.0780 0.9051 0.114 Uiso 0.575(13) 1 calc PR A 3
C36 C -0.1154(6) 0.1576(5) 0.8902(5) 0.063(3) Uiso 0.575(13) 1 d P A 3
H36A H -0.0958 0.1244 0.8539 0.075 Uiso 0.575(13) 1 calc PR A 3
H36B H -0.1499 0.1970 0.8518 0.075 Uiso 0.575(13) 1 calc PR A 3
O1' O -0.0173(5) 0.1575(5) 0.9844(5) 0.0362(19) Uiso 0.425(13) 1 d P A 4
C33' C -0.0675(11) 0.1799(7) 1.0338(10) 0.064(4) Uiso 0.425(13) 1 d P A 4
H33C H -0.0919 0.2272 1.0175 0.077 Uiso 0.425(13) 1 calc PR A 4
H33D H -0.0231 0.1779 1.0990 0.077 Uiso 0.425(13) 1 calc PR A 4
C34 C -0.1583(11) 0.1301(7) 1.0092(10) 0.063(3) Uiso 0.425(13) 1 d P A 4
H34C H -0.1438 0.0949 1.0563 0.075 Uiso 0.425(13) 1 calc PR A 4
H34D H -0.2219 0.1546 1.0026 0.075 Uiso 0.425(13) 1 calc PR A 4
C35 C -0.1692(9) 0.1005(7) 0.9273(8) 0.059(3) Uiso 0.425(13) 1 d P A 4
H35C H -0.1690 0.0503 0.9324 0.071 Uiso 0.425(13) 1 calc PR A 4
H35D H -0.2355 0.1146 0.8793 0.071 Uiso 0.425(13) 1 calc PR A 4
C36' C -0.0960(9) 0.1193(7) 0.9077(7) 0.064(4) Uiso 0.425(13) 1 d P A 4
H36C H -0.1228 0.1488 0.8537 0.077 Uiso 0.425(13) 1 calc PR A 4
H36D H -0.0636 0.0790 0.8934 0.077 Uiso 0.425(13) 1 calc PR A 4
C37 C -0.0301(5) 0.0639(4) 0.6969(6) 0.0478(19) Uiso 0.676(16) 1 d P A 1
H37A H -0.0547 0.1075 0.6648 0.057 Uiso 0.676(16) 1 calc PR A 1
H37B H -0.0537 0.0607 0.7465 0.057 Uiso 0.676(16) 1 calc PR A 1
C38 C -0.0695(5) 0.0049(4) 0.6336(5) 0.050(2) Uiso 0.676(16) 1 d P A 1
H38A H -0.0697 0.0151 0.5737 0.060 Uiso 0.676(16) 1 calc PR A 1
H38B H -0.1395 -0.0086 0.6264 0.060 Uiso 0.676(16) 1 calc PR A 1
C39 C 0.0086(4) -0.0488(3) 0.6822(6) 0.054(2) Uiso 0.676(16) 1 d P A 1
H39A H 0.0072 -0.0870 0.6418 0.065 Uiso 0.676(16) 1 calc PR A 1
H39B H -0.0016 -0.0667 0.7351 0.065 Uiso 0.676(16) 1 calc PR A 1
C40 C 0.1069(5) -0.0081(3) 0.7099(6) 0.046(2) Uiso 0.676(16) 1 d P A 1
H40A H 0.1620 -0.0289 0.7630 0.056 Uiso 0.676(16) 1 calc PR A 1
H40B H 0.1302 -0.0057 0.6601 0.056 Uiso 0.676(16) 1 calc PR A 1
C37' C -0.0263(8) 0.0793(6) 0.6737(9) 0.026(3) Uiso 0.324(16) 1 d P A 2
H37C H -0.0285 0.1221 0.6406 0.031 Uiso 0.324(16) 1 calc PR A 2
H37D H -0.0680 0.0850 0.7097 0.031 Uiso 0.324(16) 1 calc PR A 2
C38' C -0.0632(10) 0.0203(8) 0.6108(11) 0.049(4) Uiso 0.324(16) 1 d P A 2
H38C H -0.1296 0.0036 0.6093 0.059 Uiso 0.324(16) 1 calc PR A 2
H38D H -0.0735 0.0344 0.5491 0.059 Uiso 0.324(16) 1 calc PR A 2
C39' C 0.0139(12) -0.0331(9) 0.6424(15) 0.078(5) Uiso 0.324(16) 1 d P A 2
H39C H 0.0421 -0.0412 0.5966 0.093 Uiso 0.324(16) 1 calc PR A 2
H39D H -0.0194 -0.0757 0.6495 0.093 Uiso 0.324(16) 1 calc PR A 2
C40' C 0.1071(9) -0.0147(6) 0.7371(11) 0.037(4) Uiso 0.324(16) 1 d P A 2
H40C H 0.1008 -0.0375 0.7891 0.044 Uiso 0.324(16) 1 calc PR A 2
H40D H 0.1756 -0.0236 0.7369 0.044 Uiso 0.324(16) 1 calc PR A 2

loop_
_atom_site_aniso_label
_atom_site_aniso_U_11
_atom_site_aniso_U_22
_atom_site_aniso_U_33
_atom_site_aniso_U_23
_atom_site_aniso_U_13
_atom_site_aniso_U_12
Mg1 0.0368(6) 0.0417(7) 0.0349(6) -0.0110(5) 0.0133(5) -0.0041(5)
Mg2 0.0294(6) 0.0382(6) 0.0343(6) -0.0059(4) 0.0105(5) 0.0007(5)
Cl1 0.0599(6) 0.0337(5) 0.0447(5) -0.0034(4) 0.0238(4) -0.0045(4)
Cl2 0.0415(5) 0.0453(5) 0.0393(5) -0.0030(4) 0.0088(4) 0.0085(4)
N1 0.0369(14) 0.0304(14) 0.0316(14) -0.0066(11) 0.0147(11) -0.0046(11)
N2 0.0262(13) 0.0427(16) 0.0292(14) -0.0084(11) 0.0073(11) 0.0003(11)
C1 0.0295(16) 0.0324(18) 0.0336(17) -0.0037(14) 0.0101(13) -0.0085(14)
C2 0.0317(16) 0.0362(19) 0.0331(17) -0.0095(14) 0.0119(13) -0.0081(14)
O2 0.0317(12) 0.0421(14) 0.0458(14) -0.0140(10) 0.0068(10) 0.0013(10)
C3 0.048(2) 0.0279(18) 0.052(2) -0.0069(15) 0.0206(17) -0.0048(15)
C4 0.056(2) 0.042(2) 0.052(2) 0.0081(17) 0.0198(19) -0.0077(18)
C5 0.049(2) 0.058(3) 0.037(2) -0.0016(17) 0.0195(17) -0.0131(18)
C6 0.0285(16) 0.046(2) 0.0389(19) -0.0105(15) 0.0112(14) -0.0080(15)
C7 0.0405(19) 0.045(2) 0.0386(19) -0.0112(15) 0.0164(15) -0.0105(16)
C8 0.0357(17) 0.0323(18) 0.0293(17) -0.0052(13) 0.0118(13) -0.0043(14)
C9 0.0351(17) 0.0324(18) 0.0353(18) -0.0023(13) 0.0119(14) 0.0020(14)
C10 0.051(2) 0.043(2) 0.047(2) -0.0059(16) 0.0249(17) 0.0050(17)
C11 0.058(2) 0.063(3) 0.048(2) 0.0044(18) 0.0339(19) 0.005(2)
C12 0.067(3) 0.048(2) 0.045(2) 0.0078(17) 0.027(2) 0.0038(19)
C13 0.047(2) 0.0364(19) 0.0402(19) 0.0009(14) 0.0186(16) 0.0012(16)
C14 0.068(3) 0.038(2) 0.051(2) 0.0050(16) 0.030(2) 0.0119(18)
C15 0.068(3) 0.061(3) 0.080(3) 0.007(2) 0.026(2) 0.022(2)
C16 0.098(3) 0.039(2) 0.076(3) 0.006(2) 0.031(3) 0.006(2)
C17 0.051(2) 0.0335(18) 0.0386(19) -0.0031(14) 0.0183(16) 0.0043(16)
C18 0.074(3) 0.091(4) 0.100(4) 0.045(3) 0.008(3) 0.004(3)
C19 0.126(4) 0.041(2) 0.067(3) -0.006(2) 0.031(3) -0.017(3)
C20 0.0363(19) 0.063(3) 0.049(2) -0.0252(18) 0.0166(16) -0.0063(17)
C21 0.0321(17) 0.047(2) 0.0296(17) -0.0043(14) 0.0149(14) -0.0019(15)
C22 0.0336(17) 0.0431(19) 0.0313(17) -0.0033(14) 0.0111(14) -0.0070(15)
C23 0.052(2) 0.055(2) 0.0315(19) -0.0060(15) 0.0155(16) -0.0119(18)
C24 0.060(2) 0.054(2) 0.041(2) -0.0180(17) 0.0259(18) -0.0110(19)
C25 0.045(2) 0.050(2) 0.054(2) -0.0097(17) 0.0230(18) 0.0019(17)
C26 0.0365(18) 0.042(2) 0.0392(19) -0.0038(14) 0.0142(15) 0.0025(15)
C27 0.051(2) 0.060(3) 0.044(2) 0.0041(17) 0.0171(18) 0.0166(19)
C28 0.047(2) 0.098(4) 0.055(3) -0.002(2) 0.007(2) 0.018(2)
C29 0.081(3) 0.075(3) 0.068(3) 0.026(2) 0.017(3) 0.013(3)
C30 0.050(2) 0.050(2) 0.0344(19) 0.0072(15) 0.0179(16) 0.0049(17)
C31 0.051(2) 0.083(3) 0.075(3) 0.017(2) 0.006(2) 0.010(2)
C32 0.075(3) 0.053(3) 0.067(3) 0.013(2) 0.026(2) -0.001(2)

loop_
_atom_type_symbol
_atom_type_description
_atom_type_scat_dispersion_real
_atom_type_scat_dispersion_imag
_atom_type_scat_source
C C 0.0033 0.0016 'International Tables Vol C Tables 4.2.6.8 and 6.1.1.4'
H H 0.0000 0.0000 'International Tables Vol C Tables 4.2.6.8 and 6.1.1.4'
N N 0.0061 0.0033 'International Tables Vol C Tables 4.2.6.8 and 6.1.1.4'
O O 0.0106 0.0060 'International Tables Vol C Tables 4.2.6.8 and 6.1.1.4'
Mg Mg 0.0486 0.0363 'International Tables Vol C Tables 4.2.6.8 and 6.1.1.4'
Cl Cl 0.1484 0.1585 'International Tables Vol C Tables 4.2.6.8 and 6.1.1.4'

loop_
_geom_angle_atom_site_label_1
_geom_angle_atom_site_label_2
_geom_angle_atom_site_label_3
_geom_angle
_geom_angle_site_symmetry_1
_geom_angle_site_symmetry_3
_geom_angle_publ_flag
N1 Mg1 O1 112.05(16) . . ?
N1 Mg1 O1' 111.65(19) . . ?
O1 Mg1 O1' 13.6(2) . . ?
N1 Mg1 Cl2 128.27(10) . . ?
O1 Mg1 Cl2 98.13(18) . . ?
O1' Mg1 Cl2 107.0(2) . . ?
N1 Mg1 Cl1 116.52(9) . . ?
O1 Mg1 Cl1 106.3(2) . . ?
O1' Mg1 Cl1 95.3(2) . . ?
Cl2 Mg1 Cl1 92.07(5) . . ?
N1 Mg1 Mg2 127.80(9) . . ?
O1 Mg1 Mg2 120.12(14) . . ?
O1' Mg1 Mg2 118.50(18) . . ?
Cl2 Mg1 Mg2 47.26(3) . . ?
Cl1 Mg1 Mg2 47.42(3) . . ?
N2 Mg2 O2 106.34(11) . . ?
N2 Mg2 Cl2 129.18(9) . . ?
O2 Mg2 Cl2 102.71(8) . . ?
N2 Mg2 Cl1 121.55(9) . . ?
O2 Mg2 Cl1 99.66(9) . . ?
Cl2 Mg2 Cl1 92.78(5) . . ?
N2 Mg2 Mg1 134.28(8) . . ?
O2 Mg2 Mg1 119.02(8) . . ?
Cl2 Mg2 Mg1 47.42(3) . . ?
Cl1 Mg2 Mg1 48.00(3) . . ?
Mg2 Cl1 Mg1 84.58(5) . . ?
Mg2 Cl2 Mg1 85.32(5) . . ?
C8 N1 C7 112.1(2) . . ?
C8 N1 Mg1 122.05(19) . . ?
C7 N1 Mg1 125.3(2) . . ?
C21 N2 C20 114.5(2) . . ?
C21 N2 Mg2 122.76(19) . . ?
C20 N2 Mg2 122.7(2) . . ?
C6 C1 C2 121.2(3) . . ?
C6 C1 H1 116.3(19) . . ?
C2 C1 H1 122.5(19) . . ?
C3 C2 C1 118.9(3) . . ?
C3 C2 C7 120.4(3) . . ?
C1 C2 C7 120.6(3) . . ?
C37 O2 C40 107.0(4) . . ?
C37 O2 C37' 19.6(5) . . ?
C40 O2 C37' 111.8(5) . . ?
C37 O2 C40' 106.1(5) . . ?
C40 O2 C40' 17.7(6) . . ?
C37' O2 C40' 116.8(7) . . ?
C37 O2 Mg2 126.5(3) . . ?
C40 O2 Mg2 123.7(3) . . ?
C37' O2 Mg2 124.4(4) . . ?
C40' O2 Mg2 117.0(5) . . ?
C2 C3 C4 121.3(3) . . ?
C2 C3 H3A 119.4 . . ?
C4 C3 H3A 119.4 . . ?
C5 C4 C3 119.6(3) . . ?
C5 C4 H4A 120.2 . . ?
C3 C4 H4A 120.2 . . ?
C4 C5 C6 121.0(3) . . ?
C4 C5 H5A 119.5 . . ?
C6 C5 H5A 119.5 . . ?
C1 C6 C5 118.0(3) . . ?
C1 C6 C20 121.7(3) . . ?
C5 C6 C20 120.2(3) . . ?
N1 C7 C2 109.8(2) . . ?
N1 C7 H7A 109.7 . . ?
C2 C7 H7A 109.7 . . ?
N1 C7 H7B 109.7 . . ?
C2 C7 H7B 109.7 . . ?
H7A C7 H7B 108.2 . . ?
C9 C8 N1 120.9(3) . . ?
C9 C8 C13 118.2(3) . . ?
N1 C8 C13 120.8(3) . . ?
C10 C9 C8 120.2(3) . . ?
C10 C9 C17 120.1(3) . . ?
C8 C9 C17 119.7(3) . . ?
C9 C10 C11 121.4(3) . . ?
C9 C10 H10A 119.3 . . ?
C11 C10 H10A 119.3 . . ?
C12 C11 C10 118.9(3) . . ?
C12 C11 H11A 120.5 . . ?
C10 C11 H11A 120.5 . . ?
C11 C12 C13 121.4(3) . . ?
C11 C12 H12A 119.3 . . ?
C13 C12 H12A 119.3 . . ?
C12 C13 C8 119.7(3) . . ?
C12 C13 C14 119.8(3) . . ?
C8 C13 C14 120.6(3) . . ?
C15 C14 C13 111.3(3) . . ?
C15 C14 C16 110.7(3) . . ?
C13 C14 C16 112.2(3) . . ?
C15 C14 H14A 107.5 . . ?
C13 C14 H14A 107.5 . . ?
C16 C14 H14A 107.5 . . ?
C14 C15 H15A 109.5 . . ?
C14 C15 H15B 109.5 . . ?
H15A C15 H15B 109.5 . . ?
C14 C15 H15C 109.5 . . ?
H15A C15 H15C 109.5 . . ?
H15B C15 H15C 109.5 . . ?
C14 C16 H16A 109.5 . . ?
C14 C16 H16B 109.5 . . ?
H16A C16 H16B 109.5 . . ?
C14 C16 H16C 109.5 . . ?
H16A C16 H16C 109.5 . . ?
H16B C16 H16C 109.5 . . ?
C18 C17 C19 110.5(4) . . ?
C18 C17 C9 111.8(3) . . ?
C19 C17 C9 112.2(3) . . ?
C18 C17 H17A 107.3 . . ?
C19 C17 H17A 107.3 . . ?
C9 C17 H17A 107.3 . . ?
C17 C18 H18A 109.5 . . ?
C17 C18 H18B 109.5 . . ?
H18A C18 H18B 109.5 . . ?
C17 C18 H18C 109.5 . . ?
H18A C18 H18C 109.5 . . ?
H18B C18 H18C 109.5 . . ?
C17 C19 H19A 109.5 . . ?
C17 C19 H19B 109.5 . . ?
H19A C19 H19B 109.5 . . ?
C17 C19 H19C 109.5 . . ?
H19A C19 H19C 109.5 . . ?
H19B C19 H19C 109.5 . . ?
N2 C20 C6 109.2(3) . . ?
N2 C20 H20A 109.8 . . ?
C6 C20 H20A 109.8 . . ?
N2 C20 H20B 109.8 . . ?
C6 C20 H20B 109.8 . . ?
H20A C20 H20B 108.3 . . ?
C22 C21 C26 118.9(3) . . ?
C22 C21 N2 119.0(3) . . ?
C26 C21 N2 122.1(3) . . ?
C23 C22 C21 119.3(3) . . ?
C23 C22 C30 119.0(3) . . ?
C21 C22 C30 121.7(3) . . ?
C24 C23 C22 121.5(3) . . ?
C24 C23 H23A 119.2 . . ?
C22 C23 H23A 119.2 . . ?
C25 C24 C23 119.3(3) . . ?
C25 C24 H24A 120.4 . . ?
C23 C24 H24A 120.4 . . ?
C24 C25 C26 121.6(4) . . ?
C24 C25 H25A 119.2 . . ?
C26 C25 H25A 119.2 . . ?
C25 C26 C21 119.5(3) . . ?
C25 C26 C27 119.9(3) . . ?
C21 C26 C27 120.6(3) . . ?
C26 C27 C28 111.2(3) . . ?
C26 C27 C29 111.7(3) . . ?
C28 C27 C29 110.0(3) . . ?
C26 C27 H27A 107.9 . . ?
C28 C27 H27A 107.9 . . ?
C29 C27 H27A 107.9 . . ?
C27 C28 H28A 109.5 . . ?
C27 C28 H28B 109.5 . . ?
H28A C28 H28B 109.5 . . ?
C27 C28 H28C 109.5 . . ?
H28A C28 H28C 109.5 . . ?
H28B C28 H28C 109.5 . . ?
C27 C29 H29A 109.5 . . ?
C27 C29 H29B 109.5 . . ?
H29A C29 H29B 109.5 . . ?
C27 C29 H29C 109.5 . . ?
H29A C29 H29C 109.5 . . ?
H29B C29 H29C 109.5 . . ?
C22 C30 C32 111.2(3) . . ?
C22 C30 C31 113.9(3) . . ?
C32 C30 C31 108.8(3) . . ?
C22 C30 H30A 107.6 . . ?
C32 C30 H30A 107.6 . . ?
C31 C30 H30A 107.6 . . ?
C30 C31 H31A 109.5 . . ?
C30 C31 H31B 109.5 . . ?
H31A C31 H31B 109.5 . . ?
C30 C31 H31C 109.5 . . ?
H31A C31 H31C 109.5 . . ?
H31B C31 H31C 109.5 . . ?
C30 C32 H32A 109.5 . . ?
C30 C32 H32B 109.5 . . ?
H32A C32 H32B 109.5 . . ?
C30 C32 H32C 109.5 . . ?
H32A C32 H32C 109.5 . . ?
H32B C32 H32C 109.5 . . ?
C36 O1 C33 108.9(5) . . ?
C36 O1 Mg1 126.5(4) . . ?
C33 O1 Mg1 119.7(5) . . ?
C34' C33 O1 111.2(6) . . ?
C34' C33 H33A 109.4 . . ?
O1 C33 H33A 109.4 . . ?
C34' C33 H33B 109.4 . . ?
O1 C33 H33B 109.4 . . ?
H33A C33 H33B 108.0 . . ?
C33 C34' C35' 101.5(7) . . ?
C33 C34' H34A 111.5 . . ?
C35' C34' H34A 111.5 . . ?
C33 C34' H34B 111.5 . . ?
C35' C34' H34B 111.5 . . ?
H34A C34' H34B 109.3 . . ?
C34' C35' C36 109.6(8) . . ?
C34' C35' H35A 109.7 . . ?
C36 C35' H35A 109.7 . . ?
C34' C35' H35B 109.7 . . ?
C36 C35' H35B 109.7 . . ?
H35A C35' H35B 108.2 . . ?
O1 C36 C35' 103.0(7) . . ?
O1 C36 H36A 111.2 . . ?
C35' C36 H36A 111.2 . . ?
O1 C36 H36B 111.2 . . ?
C35' C36 H36B 111.2 . . ?
H36A C36 H36B 109.1 . . ?
C33' O1' C36' 105.2(8) . . ?
C33' O1' Mg1 131.9(7) . . ?
C36' O1' Mg1 120.4(5) . . ?
O1' C33' C34 103.1(10) . . ?
O1' C33' H33C 111.1 . . ?
C34 C33' H33C 111.1 . . ?
O1' C33' H33D 111.1 . . ?
C34 C33' H33D 111.1 . . ?
H33C C33' H33D 109.1 . . ?
C35 C34 C33' 105.8(10) . . ?
C35 C34 H34C 110.6 . . ?
C33' C34 H34C 110.6 . . ?
C35 C34 H34D 110.6 . . ?
C33' C34 H34D 110.6 . . ?
H34C C34 H34D 108.7 . . ?
C36' C35 C34 109.3(10) . . ?
C36' C35 H35C 109.8 . . ?
C34 C35 H35C 109.8 . . ?
C36' C35 H35D 109.8 . . ?
C34 C35 H35D 109.8 . . ?
H35C C35 H35D 108.3 . . ?
C35 C36' O1' 110.7(9) . . ?
C35 C36' H36C 109.5 . . ?
O1' C36' H36C 109.5 . . ?
C35 C36' H36D 109.5 . . ?
O1' C36' H36D 109.5 . . ?
H36C C36' H36D 108.1 . . ?
O2 C37 C38 105.8(5) . . ?
O2 C37 H37A 110.6 . . ?
C38 C37 H37A 110.6 . . ?
O2 C37 H37B 110.6 . . ?
C38 C37 H37B 110.6 . . ?
H37A C37 H37B 108.7 . . ?
C37 C38 C39 100.9(5) . . ?
C37 C38 H38A 111.6 . . ?
C39 C38 H38A 111.6 . . ?
C37 C38 H38B 111.6 . . ?
C39 C38 H38B 111.6 . . ?
H38A C38 H38B 109.4 . . ?
C38 C39 C40 100.5(6) . . ?
C38 C39 H39A 111.7 . . ?
C40 C39 H39A 111.7 . . ?
C38 C39 H39B 111.7 . . ?
C40 C39 H39B 111.7 . . ?
H39A C39 H39B 109.4 . . ?
O2 C40 C39 105.5(5) . . ?
O2 C40 H40A 110.6 . . ?
C39 C40 H40A 110.6 . . ?
O2 C40 H40B 110.6 . . ?
C39 C40 H40B 110.6 . . ?
H40A C40 H40B 108.8 . . ?
O2 C37' C38' 102.9(8) . . ?
O2 C37' H37C 111.2 . . ?
C38' C37' H37C 111.2 . . ?
O2 C37' H37D 111.2 . . ?
C38' C37' H37D 111.2 . . ?
H37C C37' H37D 109.1 . . ?
C39' C38' C37' 108.1(11) . . ?
C39' C38' H38C 110.1 . . ?
C37' C38' H38C 110.1 . . ?
C39' C38' H38D 110.1 . . ?
C37' C38' H38D 110.1 . . ?
H38C C38' H38D 108.4 . . ?
C38' C39' C40' 112.8(12) . . ?
C38' C39' H39C 109.0 . . ?
C40' C39' H39C 109.0 . . ?
C38' C39' H39D 109.0 . . ?
C40' C39' H39D 109.0 . . ?
H39C C39' H39D 107.8 . . ?
O2 C40' C39' 94.4(10) . . ?
O2 C40' H40C 112.8 . . ?
C39' C40' H40C 112.8 . . ?
O2 C40' H40D 112.8 . . ?
C39' C40' H40D 112.8 . . ?
H40C C40' H40D 110.3 . . ?

loop_
_geom_bond_atom_site_label_1
_geom_bond_atom_site_label_2
_geom_bond_distance
_geom_bond_site_symmetry_2
_geom_bond_publ_flag
Mg1 N1 1.947(3) . ?
Mg1 O1 2.004(5) . ?
Mg1 O1' 2.054(6) . ?
Mg1 Cl2 2.3911(14) . ?
Mg1 Cl1 2.4162(14) . ?
Mg1 Mg2 3.2367(15) . ?
Mg2 N2 1.941(3) . ?
Mg2 O2 2.015(2) . ?
Mg2 Cl2 2.3851(13) . ?
Mg2 Cl1 2.3939(14) . ?
N1 C8 1.416(4) . ?
N1 C7 1.464(4) . ?
N2 C21 1.427(4) . ?
N2 C20 1.466(4) . ?
C1 C6 1.397(5) . ?
C1 C2 1.398(4) . ?
C1 H1 1.00(3) . ?
C2 C3 1.373(5) . ?
C2 C7 1.515(4) . ?
O2 C37 1.453(6) . ?
O2 C40 1.463(7) . ?
O2 C37' 1.488(10) . ?
O2 C40' 1.503(12) . ?
C3 C4 1.383(5) . ?
C3 H3A 0.9500 . ?
C4 C5 1.380(5) . ?
C4 H4A 0.9500 . ?
C5 C6 1.399(5) . ?
C5 H5A 0.9500 . ?
C6 C20 1.507(5) . ?
C7 H7A 0.9900 . ?
C7 H7B 0.9900 . ?
C8 C9 1.410(4) . ?
C8 C13 1.420(5) . ?
C9 C10 1.386(5) . ?
C9 C17 1.523(5) . ?
C10 C11 1.387(5) . ?
C10 H10A 0.9500 . ?
C11 C12 1.381(5) . ?
C11 H11A 0.9500 . ?
C12 C13 1.395(5) . ?
C12 H12A 0.9500 . ?
C13 C14 1.525(5) . ?
C14 C15 1.521(6) . ?
C14 C16 1.526(6) . ?
C14 H14A 1.0000 . ?
C15 H15A 0.9800 . ?
C15 H15B 0.9800 . ?
C15 H15C 0.9800 . ?
C16 H16A 0.9800 . ?
C16 H16B 0.9800 . ?
C16 H16C 0.9800 . ?
C17 C18 1.503(6) . ?
C17 C19 1.510(5) . ?
C17 H17A 1.0000 . ?
C18 H18A 0.9800 . ?
C18 H18B 0.9800 . ?
C18 H18C 0.9800 . ?
C19 H19A 0.9800 . ?
C19 H19B 0.9800 . ?
C19 H19C 0.9800 . ?
C20 H20A 0.9900 . ?
C20 H20B 0.9900 . ?
C21 C22 1.412(4) . ?
C21 C26 1.416(5) . ?
C22 C23 1.396(5) . ?
C22 C30 1.516(5) . ?
C23 C24 1.378(5) . ?
C23 H23A 0.9500 . ?
C24 C25 1.377(5) . ?
C24 H24A 0.9500 . ?
C25 C26 1.389(5) . ?
C25 H25A 0.9500 . ?
C26 C27 1.532(5) . ?
C27 C28 1.536(5) . ?
C27 C29 1.541(6) . ?
C27 H27A 1.0000 . ?
C28 H28A 0.9800 . ?
C28 H28B 0.9800 . ?
C28 H28C 0.9800 . ?
C29 H29A 0.9800 . ?
C29 H29B 0.9800 . ?
C29 H29C 0.9800 . ?
C30 C32 1.525(5) . ?
C30 C31 1.529(5) . ?
C30 H30A 1.0000 . ?
C31 H31A 0.9800 . ?
C31 H31B 0.9800 . ?
C31 H31C 0.9800 . ?
C32 H32A 0.9800 . ?
C32 H32B 0.9800 . ?
C32 H32C 0.9800 . ?
O1 C36 1.451(8) . ?
O1 C33 1.570(11) . ?
C33 C34' 1.434(11) . ?
C33 H33A 0.9900 . ?
C33 H33B 0.9900 . ?
C34' C35' 1.567(15) . ?
C34' H34A 0.9900 . ?
C34' H34B 0.9900 . ?
C35' C36 1.612(14) . ?
C35' H35A 0.9900 . ?
C35' H35B 0.9900 . ?
C36 H36A 0.9900 . ?
C36 H36B 0.9900 . ?
O1' C33' 1.342(14) . ?
O1' C36' 1.498(12) . ?
C33' C34 1.537(17) . ?
C33' H33C 0.9900 . ?
C33' H33D 0.9900 . ?
C34 C35 1.399(17) . ?
C34 H34C 0.9900 . ?
C34 H34D 0.9900 . ?
C35 C36' 1.257(15) . ?
C35 H35C 0.9900 . ?
C35 H35D 0.9900 . ?
C36' H36C 0.9900 . ?
C36' H36D 0.9900 . ?
C37 C38 1.501(9) . ?
C37 H37A 0.9900 . ?
C37 H37B 0.9900 . ?
C38 C39 1.503(9) . ?
C38 H38A 0.9900 . ?
C38 H38B 0.9900 . ?
C39 C40 1.511(9) . ?
C39 H39A 0.9900 . ?
C39 H39B 0.9900 . ?
C40 H40A 0.9900 . ?
C40 H40B 0.9900 . ?
C37' C38' 1.493(17) . ?
C37' H37C 0.9900 . ?
C37' H37D 0.9900 . ?
C38' C39' 1.45(2) . ?
C38' H38C 0.9900 . ?
C38' H38D 0.9900 . ?
C39' C40' 1.61(2) . ?
C39' H39C 0.9900 . ?
C39' H39D 0.9900 . ?
C40' H40C 0.9900 . ?
C40' H40D 0.9900 . ?
